data_4302422
loop_
_publ_author_name
'Duane C. Wilson'
'Shengming Liu'
'Xuenian Chen'
'Edward A. Meyers'
'Xiaoguang Bao'
'Andrey V. Prosvirin'
'Kim R. Dunbar'
'Christopher M. Hadad'
'Sheldon G. Shore'

_publ_section_title
;
Water-Free Rare Earth-Prussian Blue Type Analogues: Synthesis, Structure,
Computational Analysis, and Magnetic Data of {LnIII(DMF)6FeIII(CN)6}\\infty (Ln
= Rare Earths Excluding Pm)
;
_journal_name_full 'Inorganic Chemistry'
_journal_page_first 5725
_journal_page_last 5735
_journal_paper_doi 10.1021/ic8022369
_journal_volume 48
_journal_year 2009
_chemical_formula_moiety 'C24 H42 Fe La N12 O6'
_chemical_formula_sum 'C24 H42 Fe La N12 O6'
_chemical_formula_weight 789.46
_chemical_melting_point ?
_chemical_name_common
; 
 La(DMF)6Fe(CN)6 
;
_chemical_name_systematic
; 
 hexakis(N,N-dimethylformamide)lanthanum(III) hexacyanoferrate(III) 
;
_space_group_IT_number 13
_symmetry_cell_setting monoclinic
_symmetry_space_group_name_Hall '-P 2yac'
_symmetry_space_group_name_H-M 'P 1 2/n 1'
_atom_sites_solution_hydrogens geom
_atom_sites_solution_primary direct
_atom_sites_solution_secondary difmap
_audit_creation_method SHELXL-97
_cell_angle_alpha 90.00
_cell_angle_beta 113.05(3)
_cell_angle_gamma 90.00
_cell_formula_units_Z 4
_cell_length_a 19.303(4)
_cell_length_b 9.883(2)
_cell_length_c 19.550(4)
_cell_measurement_reflns_used 6435
_cell_measurement_temperature 150(2)
_cell_measurement_theta_max 25.03
_cell_measurement_theta_min 2.26
_cell_volume 3431.8(14)
_computing_cell_refinement 'HKL Scalepack (Otwinowski & Minor, 1997)'
_computing_data_collection 'Collect (Nonius BV, 1997-2000)'
_computing_data_reduction 'HKL Denzo and Scalepack (Otwinowski & Minor, 1997)'
_computing_molecular_graphics SHELXTL-97
_computing_publication_material SHELXTL-97
_computing_structure_refinement 'SHELXL-97 (Sheldrick, 1997)'
_computing_structure_solution 'SHELXS-97 (Sheldrick, 1990)'
_diffrn_ambient_temperature 150(2)
_diffrn_measured_fraction_theta_full 0.998
_diffrn_measured_fraction_theta_max 0.998
_diffrn_measurement_device_type 'Nonius Kappa CCD'
_diffrn_measurement_method 'Phi and omega scans'
_diffrn_radiation_monochromator graphite
_diffrn_radiation_source 'fine-focus sealed tube'
_diffrn_radiation_type MoK\a
_diffrn_radiation_wavelength 0.71073
_diffrn_reflns_av_R_equivalents 0.0247
_diffrn_reflns_av_sigmaI/netI 0.0385
_diffrn_reflns_limit_h_max 22
_diffrn_reflns_limit_h_min -22
_diffrn_reflns_limit_k_max 11
_diffrn_reflns_limit_k_min -11
_diffrn_reflns_limit_l_max 23
_diffrn_reflns_limit_l_min -23
_diffrn_reflns_number 11651
_diffrn_reflns_theta_full 25.04
_diffrn_reflns_theta_max 25.04
_diffrn_reflns_theta_min 2.26
_exptl_absorpt_coefficient_mu 1.704
_exptl_absorpt_correction_T_max 0.9350
_exptl_absorpt_correction_T_min 0.8216
_exptl_absorpt_correction_type multi-scan
_exptl_absorpt_process_details 'HKL scalepack (Otwinowski & Minor, 1997)'
_exptl_crystal_colour Yellow
_exptl_crystal_density_diffrn 1.528
_exptl_crystal_density_meas ?
_exptl_crystal_density_method .
_exptl_crystal_description Chunk
_exptl_crystal_F_000 1604
_exptl_crystal_size_max 0.12
_exptl_crystal_size_mid 0.04
_exptl_crystal_size_min 0.04
_refine_diff_density_max 1.417
_refine_diff_density_min -1.667
_refine_diff_density_rms 0.102
_refine_ls_extinction_method none
_refine_ls_goodness_of_fit_ref 1.046
_refine_ls_hydrogen_treatment constr
_refine_ls_matrix_type full
_refine_ls_number_parameters 444
_refine_ls_number_reflns 6065
_refine_ls_number_restraints 0
_refine_ls_restrained_S_all 1.046
_refine_ls_R_factor_all 0.0632
_refine_ls_R_factor_gt 0.0467
_refine_ls_shift/su_max 0.000
_refine_ls_shift/su_mean 0.000
_refine_ls_structure_factor_coef Fsqd
_refine_ls_weighting_details 'calc w=1/[\s^2^(Fo^2^)+(0.0340P)^2^+15.5054P] where P=(Fo^2^+2Fc^2^)/3'
_refine_ls_weighting_scheme calc
_refine_ls_wR_factor_gt 0.1008
_refine_ls_wR_factor_ref 0.1080
_reflns_number_gt 4853
_reflns_number_total 6065
_reflns_threshold_expression >2sigma(I)
_cod_data_source_file ic8022369_si_002_09.cif
_cod_data_source_block 12
_cod_depositor_comments
;
The following automatic conversions were performed:
'_symmetry_cell_setting' value 'Monoclinic' changed to 'monoclinic'
according to '/home/saulius/struct/CIF-dictionaries/cif_core.dic'
dictionary named 'cif_core.dic' version 2.4.1 from
2010-06-29.

'_exptl_absorpt_correction_type' value 'multi scan' changed
to 'multi-scan' according to
'/home/saulius/struct/CIF-dictionaries/cif_core.dic' dictionary named
'cif_core.dic' version 2.4.1 from 2010-06-29.

Automatic conversion script
Id: cif_fix_enum 1527 2010-12-29 10:47:43Z saulius 

The following automatic conversions were performed:

'_chemical_melting_point' value 'not measured' was changed to '?' -
the value is undefined or not given.

Automatic conversion script
Id: cif_fix_values 1646 2011-03-28 12:23:43Z adriana 
;
_cod_original_cell_volume 3431.7(14)
_cod_original_sg_symbol_H-M 'P 2/n'
_cod_database_code 4302422

loop_
_symmetry_equiv_pos_as_xyz
'x, y, z'
'-x+1/2, y, -z+1/2'
'-x, -y, -z'
'x-1/2, -y, z-1/2'

loop_
_atom_site_label
_atom_site_type_symbol
_atom_site_fract_x
_atom_site_fract_y
_atom_site_fract_z
_atom_site_U_iso_or_equiv
_atom_site_adp_type
_atom_site_occupancy
_atom_site_symmetry_multiplicity
_atom_site_calc_flag
_atom_site_refinement_flags
_atom_site_disorder_assembly
_atom_site_disorder_group
La1 La 0.7500 0.35091(4) 0.7500 0.03780(14) Uani 1 2 d S . .
La2 La 0.2500 0.20949(4) 0.7500 0.03648(14) Uani 1 2 d S . .
Fe1 Fe 0.5000 0.5000 0.5000 0.0364(3) Uani 1 2 d S . .
Fe2 Fe 0.0000 0.0000 0.5000 0.0201(2) Uani 1 2 d S . .
C1 C 0.5968(4) 0.4583(5) 0.5762(3) 0.0402(14) Uani 1 1 d . . .
N1 N 0.6542(3) 0.4328(5) 0.6228(2) 0.0503(13) Uani 1 1 d . . .
C2 C 0.5431(4) 0.4766(6) 0.4254(3) 0.0462(15) Uani 1 1 d . . .
N2 N 0.5687(4) 0.4631(6) 0.3817(3) 0.0647(16) Uani 1 1 d . . .
C3 C 0.4717(4) 0.3084(6) 0.4917(3) 0.0465(15) Uani 1 1 d . . .
N3 N 0.4554(4) 0.1970(6) 0.4879(4) 0.0684(17) Uani 1 1 d . . .
C4 C 0.0803(3) 0.0759(5) 0.5865(3) 0.0270(10) Uani 1 1 d . . .
N4 N 0.1283(2) 0.1196(4) 0.6376(2) 0.0436(12) Uani 1 1 d . . .
C5 C 0.0379(3) 0.0999(5) 0.4357(3) 0.0288(11) Uani 1 1 d . . .
N5 N 0.0605(3) 0.1574(5) 0.3970(3) 0.0464(12) Uani 1 1 d . . .
C6 C -0.0657(3) 0.1524(5) 0.4972(2) 0.0267(10) Uani 1 1 d . . .
N6 N -0.1047(3) 0.2422(5) 0.4947(3) 0.0404(11) Uani 1 1 d . . .
O1 O 0.7055(2) 0.1519(4) 0.66363(18) 0.0368(8) Uani 1 1 d . . .
C11 C 0.6647(3) 0.1173(5) 0.5990(3) 0.0367(12) Uani 1 1 d . A .
H11 H 0.6188 0.0730 0.5923 0.044 Uiso 1 1 calc R . .
N11 N 0.6788(3) 0.1360(5) 0.5398(2) 0.0444(12) Uani 1 1 d . . .
C12 C 0.6258(4) 0.0965(7) 0.4657(3) 0.0557(17) Uani 1 1 d . A .
H12A H 0.5811 0.0554 0.4693 0.084 Uiso 1 1 calc R . .
H12B H 0.6499 0.0310 0.4444 0.084 Uiso 1 1 calc R . .
H12C H 0.6108 0.1767 0.4337 0.084 Uiso 1 1 calc R . .
C13 C 0.7366(12) 0.232(2) 0.5407(13) 0.057(6) Uani 0.531(8) 1 d P A 1
H13A H 0.7127 0.3109 0.5101 0.085 Uiso 0.531(8) 1 calc PR A 1
H13B H 0.7703 0.1886 0.5206 0.085 Uiso 0.531(8) 1 calc PR A 1
H13C H 0.7657 0.2614 0.5919 0.085 Uiso 0.531(8) 1 calc PR A 1
O2 O 0.8644(2) 0.2828(6) 0.7347(2) 0.0680(15) Uani 1 1 d . . .
C21 C 0.9256(5) 0.2451(7) 0.7822(4) 0.064(2) Uani 1 1 d . . .
H21 H 0.9365 0.2629 0.8331 0.077 Uiso 1 1 calc R . .
N21 N 0.9772(3) 0.1796(5) 0.7638(3) 0.0422(12) Uani 1 1 d . . .
C22 C 0.9614(5) 0.1579(8) 0.6861(4) 0.081(3) Uani 1 1 d . . .
H22A H 0.9582 0.0606 0.6758 0.122 Uiso 1 1 calc R . .
H22B H 1.0018 0.1974 0.6741 0.122 Uiso 1 1 calc R . .
H22C H 0.9135 0.2011 0.6558 0.122 Uiso 1 1 calc R . .
C23 C 1.0454(5) 0.1304(9) 0.8181(5) 0.097(3) Uani 1 1 d . . .
H23A H 1.0488 0.1567 0.8677 0.146 Uiso 1 1 calc R . .
H23B H 1.0880 0.1689 0.8093 0.146 Uiso 1 1 calc R . .
H23C H 1.0466 0.0315 0.8149 0.146 Uiso 1 1 calc R . .
N31 N 0.8558(3) 0.7672(5) 0.7431(3) 0.0468(13) Uani 1 1 d . . .
O4 O 0.15800(18) 0.3992(3) 0.70560(17) 0.0283(7) Uani 1 1 d . . .
C41 C 0.1016(3) 0.4321(5) 0.7182(3) 0.0300(11) Uani 1 1 d . . .
H41 H 0.1044 0.4211 0.7675 0.036 Uiso 1 1 calc R . .
N41 N 0.0392(2) 0.4804(4) 0.6688(2) 0.0314(10) Uani 1 1 d . . .
C42 C 0.0303(3) 0.4982(7) 0.5923(3) 0.0448(14) Uani 1 1 d . . .
H42A H 0.0780 0.4784 0.5877 0.067 Uiso 1 1 calc R . .
H42B H 0.0154 0.5918 0.5769 0.067 Uiso 1 1 calc R . .
H42C H -0.0087 0.4365 0.5603 0.067 Uiso 1 1 calc R . .
C43 C -0.0237(3) 0.5181(6) 0.6888(4) 0.0486(15) Uani 1 1 d . . .
H43A H -0.0093 0.5050 0.7423 0.073 Uiso 1 1 calc R . .
H43B H -0.0673 0.4612 0.6613 0.073 Uiso 1 1 calc R . .
H43C H -0.0366 0.6133 0.6762 0.073 Uiso 1 1 calc R . .
O5 O 0.2918(2) 0.0136(4) 0.6985(3) 0.0785(18) Uani 1 1 d . . .
C51 C 0.2666(3) -0.0976(5) 0.6686(3) 0.0418(14) Uani 1 1 d . . .
H51 H 0.2193 -0.0989 0.6276 0.050 Uiso 1 1 calc R . .
N51 N 0.3022(2) -0.2127(4) 0.6914(2) 0.0301(9) Uani 1 1 d . . .
C52 C 0.3738(3) -0.2189(6) 0.7548(3) 0.0487(16) Uani 1 1 d . . .
H52A H 0.3888 -0.1276 0.7746 0.073 Uiso 1 1 calc R . .
H52B H 0.4122 -0.2567 0.7391 0.073 Uiso 1 1 calc R . .
H52C H 0.3688 -0.2766 0.7934 0.073 Uiso 1 1 calc R . .
C53 C 0.2710(3) -0.3393(5) 0.6537(3) 0.0343(12) Uani 1 1 d . . .
H53A H 0.2234 -0.3211 0.6115 0.051 Uiso 1 1 calc R . .
H53B H 0.2617 -0.4009 0.6885 0.051 Uiso 1 1 calc R . .
H53C H 0.3067 -0.3811 0.6356 0.051 Uiso 1 1 calc R . .
O6 O 0.2791(3) 0.2915(5) 0.6448(2) 0.0694(15) Uani 1 1 d . . .
C61 C 0.2277(5) 0.3472(10) 0.5891(5) 0.031(2) Uani 0.531(8) 1 d P A 1
H61 H 0.1834 0.3821 0.5927 0.037 Uiso 0.531(8) 1 calc PR A 1
N61 N 0.2382(2) 0.3549(5) 0.5246(2) 0.0363(10) Uani 1 1 d . . .
C62 C 0.1877(6) 0.4353(11) 0.4638(5) 0.044(3) Uani 0.531(8) 1 d P A 1
H62A H 0.1596 0.4975 0.4825 0.066 Uiso 0.531(8) 1 calc PR A 1
H62B H 0.1524 0.3756 0.4262 0.066 Uiso 0.531(8) 1 calc PR A 1
H62C H 0.2169 0.4873 0.4416 0.066 Uiso 0.531(8) 1 calc PR A 1
C63 C 0.2845(10) 0.2557(19) 0.5112(10) 0.096(6) Uiso 0.531(8) 1 d P A 1
H63A H 0.3105 0.2034 0.5567 0.145 Uiso 0.531(8) 1 calc PR A 1
H63B H 0.3217 0.3002 0.4962 0.145 Uiso 0.531(8) 1 calc PR A 1
H63C H 0.2533 0.1949 0.4715 0.145 Uiso 0.531(8) 1 calc PR A 1
C13' C 0.7578(14) 0.172(3) 0.5475(16) 0.062(7) Uani 0.469(8) 1 d P A 2
H13D H 0.7849 0.2153 0.5957 0.093 Uiso 0.469(8) 1 calc PR A 2
H13E H 0.7552 0.2345 0.5076 0.093 Uiso 0.469(8) 1 calc PR A 2
H13F H 0.7845 0.0896 0.5440 0.093 Uiso 0.469(8) 1 calc PR A 2
C61' C 0.2970(6) 0.3145(10) 0.5840(5) 0.031(3) Uani 0.469(8) 1 d P A 2
H61' H 0.3461 0.3027 0.5846 0.038 Uiso 0.469(8) 1 calc PR A 2
C62' C 0.1702(6) 0.4008(12) 0.5245(6) 0.034(3) Uani 0.469(8) 1 d P A 2
H62D H 0.1711 0.3944 0.5748 0.051 Uiso 0.469(8) 1 calc PR A 2
H62E H 0.1290 0.3451 0.4906 0.051 Uiso 0.469(8) 1 calc PR A 2
H62F H 0.1625 0.4953 0.5079 0.051 Uiso 0.469(8) 1 calc PR A 2
C63' C 0.2495(9) 0.3624(17) 0.4528(8) 0.067(5) Uiso 0.469(8) 1 d P A 2
H63D H 0.2985 0.3230 0.4599 0.101 Uiso 0.469(8) 1 calc PR A 2
H63E H 0.2481 0.4572 0.4376 0.101 Uiso 0.469(8) 1 calc PR A 2
H63F H 0.2094 0.3119 0.4142 0.101 Uiso 0.469(8) 1 calc PR A 2
O3 O 0.8069(4) 0.5588(6) 0.7208(2) 0.110(3) Uani 1 1 d . . .
C32 C 0.8072(5) 0.8664(11) 0.6981(5) 0.100(3) Uani 1 1 d . . .
H32A H 0.7599 0.8240 0.6654 0.150 Uiso 1 1 calc R . .
H32B H 0.8309 0.9106 0.6680 0.150 Uiso 1 1 calc R . .
H32C H 0.7968 0.9339 0.7296 0.150 Uiso 1 1 calc R . .
C33 C 0.9304(5) 0.8152(12) 0.7901(5) 0.111(4) Uani 1 1 d . . .
H33A H 0.9598 0.7404 0.8208 0.167 Uiso 1 1 calc R . .
H33B H 0.9261 0.8879 0.8223 0.167 Uiso 1 1 calc R . .
H33C H 0.9558 0.8497 0.7589 0.167 Uiso 1 1 calc R . .
C31 C 0.8429(8) 0.6393(9) 0.7454(8) 0.153(6) Uani 1 1 d . . .
H31 H 0.8833 0.6037 0.7872 0.184 Uiso 1 1 calc R . .

loop_
_atom_site_aniso_label
_atom_site_aniso_U_11
_atom_site_aniso_U_22
_atom_site_aniso_U_33
_atom_site_aniso_U_23
_atom_site_aniso_U_13
_atom_site_aniso_U_12
La1 0.0585(3) 0.0299(2) 0.0182(2) 0.000 0.0077(2) 0.000
La2 0.0352(3) 0.0176(2) 0.0299(2) 0.000 -0.01607(18) 0.000
Fe1 0.0536(7) 0.0370(6) 0.0249(5) 0.0075(5) 0.0224(5) 0.0100(5)
Fe2 0.0175(5) 0.0224(5) 0.0153(4) -0.0007(4) 0.0009(4) -0.0022(4)
C1 0.069(4) 0.036(3) 0.026(3) 0.004(2) 0.028(3) 0.008(3)
N1 0.076(4) 0.045(3) 0.024(2) 0.005(2) 0.014(3) 0.015(3)
C2 0.061(4) 0.045(4) 0.036(3) 0.004(3) 0.023(3) 0.005(3)
N2 0.091(4) 0.078(4) 0.045(3) -0.001(3) 0.049(3) 0.005(3)
C3 0.063(4) 0.041(4) 0.048(4) 0.010(3) 0.035(3) 0.012(3)
N3 0.082(4) 0.043(4) 0.101(5) 0.007(3) 0.058(4) 0.005(3)
C4 0.025(2) 0.021(2) 0.025(2) -0.003(2) 0.000(2) 0.001(2)
N4 0.036(3) 0.030(2) 0.040(3) -0.008(2) -0.012(2) 0.008(2)
C5 0.025(3) 0.030(3) 0.025(2) 0.000(2) 0.003(2) -0.001(2)
N5 0.053(3) 0.048(3) 0.045(3) 0.011(2) 0.026(3) -0.003(2)
C6 0.026(3) 0.030(3) 0.021(2) -0.001(2) 0.006(2) -0.004(2)
N6 0.039(3) 0.035(3) 0.046(3) 0.002(2) 0.014(2) 0.007(2)
O1 0.041(2) 0.038(2) 0.0272(19) -0.0063(16) 0.0094(16) 0.0015(17)
C11 0.041(3) 0.034(3) 0.033(3) -0.007(2) 0.013(2) -0.002(2)
N11 0.042(3) 0.064(3) 0.030(2) -0.011(2) 0.016(2) -0.013(2)
C12 0.060(4) 0.072(5) 0.032(3) -0.016(3) 0.014(3) -0.014(3)
C13 0.041(12) 0.102(19) 0.032(8) -0.017(10) 0.018(8) -0.009(9)
O2 0.031(2) 0.118(4) 0.050(3) 0.021(3) 0.010(2) -0.012(3)
C21 0.097(6) 0.057(4) 0.057(4) -0.018(4) 0.051(5) -0.031(4)
N21 0.063(3) 0.035(3) 0.041(3) -0.007(2) 0.033(3) -0.005(2)
C22 0.131(8) 0.059(5) 0.070(5) -0.017(4) 0.058(5) -0.022(5)
C23 0.116(8) 0.073(6) 0.099(7) 0.017(5) 0.037(6) 0.021(5)
N31 0.064(3) 0.030(3) 0.067(3) 0.000(2) 0.049(3) -0.004(2)
O4 0.0317(19) 0.0277(18) 0.0241(17) -0.0012(14) 0.0095(15) 0.0020(14)
C41 0.043(3) 0.021(2) 0.032(3) -0.003(2) 0.020(2) -0.006(2)
N41 0.034(2) 0.027(2) 0.042(2) 0.0040(19) 0.024(2) 0.0041(18)
C42 0.031(3) 0.061(4) 0.040(3) 0.014(3) 0.012(3) 0.010(3)
C43 0.041(3) 0.045(3) 0.073(4) -0.002(3) 0.038(3) 0.000(3)
O5 0.039(2) 0.029(2) 0.117(4) -0.030(2) -0.024(3) 0.0118(19)
C51 0.030(3) 0.031(3) 0.051(3) -0.008(3) 0.002(3) 0.007(2)
N51 0.025(2) 0.024(2) 0.035(2) -0.0046(18) 0.0050(18) 0.0046(18)
C52 0.032(3) 0.032(3) 0.059(4) -0.002(3) -0.007(3) 0.007(2)
C53 0.040(3) 0.025(3) 0.035(3) -0.004(2) 0.012(2) -0.001(2)
O6 0.116(4) 0.063(3) 0.018(2) 0.0061(19) 0.014(2) 0.049(3)
C61 0.030(5) 0.033(5) 0.030(5) -0.007(4) 0.012(4) -0.002(4)
N61 0.039(3) 0.049(3) 0.018(2) 0.001(2) 0.0089(19) 0.009(2)
C62 0.058(7) 0.043(6) 0.030(5) 0.008(5) 0.014(5) 0.005(6)
C13' 0.043(14) 0.10(2) 0.053(11) -0.010(14) 0.034(11) -0.015(11)
C61' 0.036(6) 0.029(6) 0.020(5) -0.002(4) 0.003(5) 0.001(5)
C62' 0.030(6) 0.041(7) 0.024(6) 0.007(5) 0.004(5) 0.003(5)
O3 0.201(7) 0.066(3) 0.032(2) -0.005(2) 0.013(3) -0.089(4)
C32 0.071(6) 0.145(9) 0.083(6) 0.035(6) 0.029(5) 0.043(6)
C33 0.098(7) 0.163(11) 0.061(5) -0.007(6) 0.018(5) 0.013(7)
C31 0.266(15) 0.049(5) 0.284(16) -0.046(8) 0.260(15) -0.038(7)

loop_
_atom_type_symbol
_atom_type_description
_atom_type_scat_dispersion_real
_atom_type_scat_dispersion_imag
_atom_type_scat_source
C C 0.0033 0.0016 'International Tables Vol C Tables 4.2.6.8 and 6.1.1.4'
H H 0.0000 0.0000 'International Tables Vol C Tables 4.2.6.8 and 6.1.1.4'
N N 0.0061 0.0033 'International Tables Vol C Tables 4.2.6.8 and 6.1.1.4'
O O 0.0106 0.0060 'International Tables Vol C Tables 4.2.6.8 and 6.1.1.4'
Fe Fe 0.3463 0.8444 'International Tables Vol C Tables 4.2.6.8 and 6.1.1.4'
La La -0.2871 2.4523 'International Tables Vol C Tables 4.2.6.8 and 6.1.1.4'

loop_
_geom_angle_atom_site_label_1
_geom_angle_atom_site_label_2
_geom_angle_atom_site_label_3
_geom_angle
_geom_angle_site_symmetry_1
_geom_angle_site_symmetry_3
_geom_angle_publ_flag
O2 La1 O2 147.9(3) . 2_656 ?
O2 La1 O3 72.4(2) . . ?
O2 La1 O3 139.1(2) 2_656 . ?
O2 La1 O3 139.1(2) . 2_656 ?
O2 La1 O3 72.4(2) 2_656 2_656 ?
O3 La1 O3 69.4(4) . 2_656 ?
O2 La1 O1 77.83(15) . . ?
O2 La1 O1 77.22(14) 2_656 . ?
O3 La1 O1 123.68(14) . . ?
O3 La1 O1 137.00(18) 2_656 . ?
O2 La1 O1 77.22(14) . 2_656 ?
O2 La1 O1 77.83(15) 2_656 2_656 ?
O3 La1 O1 137.00(18) . 2_656 ?
O3 La1 O1 123.68(14) 2_656 2_656 ?
O1 La1 O1 77.06(16) . 2_656 ?
O2 La1 N1 82.13(17) . 2_656 ?
O2 La1 N1 108.07(16) 2_656 2_656 ?
O3 La1 N1 75.48(15) . 2_656 ?
O3 La1 N1 74.64(18) 2_656 2_656 ?
O1 La1 N1 145.09(14) . 2_656 ?
O1 La1 N1 70.77(14) 2_656 2_656 ?
O2 La1 N1 108.07(16) . . ?
O2 La1 N1 82.13(17) 2_656 . ?
O3 La1 N1 74.64(18) . . ?
O3 La1 N1 75.48(15) 2_656 . ?
O1 La1 N1 70.77(14) . . ?
O1 La1 N1 145.09(15) 2_656 . ?
N1 La1 N1 143.4(2) 2_656 . ?
O5 La2 O5 76.2(3) . 2_556 ?
O5 La2 O6 72.52(17) . . ?
O5 La2 O6 144.77(18) 2_556 . ?
O5 La2 O6 144.77(18) . 2_556 ?
O5 La2 O6 72.52(17) 2_556 2_556 ?
O6 La2 O6 141.7(2) . 2_556 ?
O5 La2 O4 115.55(13) . 2_556 ?
O5 La2 O4 138.82(13) 2_556 2_556 ?
O6 La2 O4 71.33(14) . 2_556 ?
O6 La2 O4 80.02(12) 2_556 2_556 ?
O5 La2 O4 138.82(13) . . ?
O5 La2 O4 115.55(13) 2_556 . ?
O6 La2 O4 80.02(12) . . ?
O6 La2 O4 71.33(14) 2_556 . ?
O4 La2 O4 82.46(15) 2_556 . ?
O5 La2 N4 74.00(13) . . ?
O5 La2 N4 75.54(15) 2_556 . ?
O6 La2 N4 80.65(17) . . ?
O6 La2 N4 112.43(16) 2_556 . ?
O4 La2 N4 144.70(12) 2_556 . ?
O4 La2 N4 71.69(12) . . ?
O5 La2 N4 75.54(15) . 2_556 ?
O5 La2 N4 74.00(13) 2_556 2_556 ?
O6 La2 N4 112.43(16) . 2_556 ?
O6 La2 N4 80.65(17) 2_556 2_556 ?
O4 La2 N4 71.69(12) 2_556 2_556 ?
O4 La2 N4 144.70(13) . 2_556 ?
N4 La2 N4 141.01(19) . 2_556 ?
C1 Fe1 C1 180.0(3) 3_666 . ?
C1 Fe1 C2 90.9(2) 3_666 . ?
C1 Fe1 C2 89.1(2) . . ?
C1 Fe1 C2 89.1(2) 3_666 3_666 ?
C1 Fe1 C2 90.9(2) . 3_666 ?
C2 Fe1 C2 180.000(2) . 3_666 ?
C1 Fe1 C3 90.7(3) 3_666 3_666 ?
C1 Fe1 C3 89.3(3) . 3_666 ?
C2 Fe1 C3 89.4(2) . 3_666 ?
C2 Fe1 C3 90.6(2) 3_666 3_666 ?
C1 Fe1 C3 89.3(3) 3_666 . ?
C1 Fe1 C3 90.7(3) . . ?
C2 Fe1 C3 90.6(2) . . ?
C2 Fe1 C3 89.4(2) 3_666 . ?
C3 Fe1 C3 180.000(1) 3_666 . ?
C4 Fe2 C4 180.0(2) 3_556 . ?
C4 Fe2 C5 90.4(2) 3_556 . ?
C4 Fe2 C5 89.6(2) . . ?
C4 Fe2 C5 89.6(2) 3_556 3_556 ?
C4 Fe2 C5 90.4(2) . 3_556 ?
C5 Fe2 C5 180.0(2) . 3_556 ?
C4 Fe2 C6 90.83(19) 3_556 3_556 ?
C4 Fe2 C6 89.17(19) . 3_556 ?
C5 Fe2 C6 90.3(2) . 3_556 ?
C5 Fe2 C6 89.7(2) 3_556 3_556 ?
C4 Fe2 C6 89.17(19) 3_556 . ?
C4 Fe2 C6 90.83(19) . . ?
C5 Fe2 C6 89.7(2) . . ?
C5 Fe2 C6 90.3(2) 3_556 . ?
C6 Fe2 C6 180.0(3) 3_556 . ?
N1 C1 Fe1 178.7(5) . . ?
C1 N1 La1 159.1(5) . . ?
N2 C2 Fe1 179.8(7) . . ?
N3 C3 Fe1 179.1(6) . . ?
N4 C4 Fe2 179.2(5) . . ?
C4 N4 La2 173.7(4) . . ?
N5 C5 Fe2 179.0(5) . . ?
N6 C6 Fe2 179.3(4) . . ?
C11 O1 La1 144.0(3) . . ?
O1 C11 N11 126.3(5) . . ?
O1 C11 H11 116.8 . . ?
N11 C11 H11 116.8 . . ?
C11 N11 C13 120.5(10) . . ?
C11 N11 C12 122.3(5) . . ?
C13 N11 C12 114.8(10) . . ?
C11 N11 C13' 119.9(12) . . ?
C12 N11 C13' 116.5(12) . . ?
N11 C12 H12A 109.5 . . ?
N11 C12 H12B 109.5 . . ?
H12A C12 H12B 109.5 . . ?
N11 C12 H12C 109.5 . . ?
H12A C12 H12C 109.5 . . ?
H12B C12 H12C 109.5 . . ?
N11 C13 H13A 109.5 . . ?
N11 C13 H13B 109.5 . . ?
N11 C13 H13C 109.5 . . ?
C21 O2 La1 129.3(4) . . ?
O2 C21 N21 122.1(6) . . ?
O2 C21 H21 119.0 . . ?
N21 C21 H21 119.0 . . ?
C21 N21 C23 122.2(6) . . ?
C21 N21 C22 118.5(6) . . ?
C23 N21 C22 119.3(6) . . ?
N21 C22 H22A 109.5 . . ?
N21 C22 H22B 109.5 . . ?
H22A C22 H22B 109.5 . . ?
N21 C22 H22C 109.5 . . ?
H22A C22 H22C 109.5 . . ?
H22B C22 H22C 109.5 . . ?
N21 C23 H23A 109.5 . . ?
N21 C23 H23B 109.5 . . ?
H23A C23 H23B 109.5 . . ?
N21 C23 H23C 109.5 . . ?
H23A C23 H23C 109.5 . . ?
H23B C23 H23C 109.5 . . ?
C31 N31 C32 127.9(10) . . ?
C31 N31 C33 117.1(9) . . ?
C32 N31 C33 115.0(7) . . ?
C41 O4 La2 133.1(3) . . ?
O4 C41 N41 125.0(5) . . ?
O4 C41 H41 117.5 . . ?
N41 C41 H41 117.5 . . ?
C41 N41 C42 120.7(4) . . ?
C41 N41 C43 121.3(5) . . ?
C42 N41 C43 118.0(5) . . ?
N41 C42 H42A 109.5 . . ?
N41 C42 H42B 109.5 . . ?
H42A C42 H42B 109.5 . . ?
N41 C42 H42C 109.5 . . ?
H42A C42 H42C 109.5 . . ?
H42B C42 H42C 109.5 . . ?
N41 C43 H43A 109.5 . . ?
N41 C43 H43B 109.5 . . ?
H43A C43 H43B 109.5 . . ?
N41 C43 H43C 109.5 . . ?
H43A C43 H43C 109.5 . . ?
H43B C43 H43C 109.5 . . ?
C51 O5 La2 138.8(4) . . ?
O5 C51 N51 123.1(5) . . ?
O5 C51 H51 118.4 . . ?
N51 C51 H51 118.4 . . ?
C51 N51 C52 121.5(4) . . ?
C51 N51 C53 120.9(4) . . ?
C52 N51 C53 117.6(4) . . ?
N51 C52 H52A 109.5 . . ?
N51 C52 H52B 109.5 . . ?
H52A C52 H52B 109.5 . . ?
N51 C52 H52C 109.5 . . ?
H52A C52 H52C 109.5 . . ?
H52B C52 H52C 109.5 . . ?
N51 C53 H53A 109.5 . . ?
N51 C53 H53B 109.5 . . ?
H53A C53 H53B 109.5 . . ?
N51 C53 H53C 109.5 . . ?
H53A C53 H53C 109.5 . . ?
H53B C53 H53C 109.5 . . ?
C61 O6 C61' 64.4(6) . . ?
C61 O6 La2 119.8(5) . . ?
C61' O6 La2 170.3(5) . . ?
O6 C61 N61 118.0(8) . . ?
O6 C61 H61 121.0 . . ?
N61 C61 H61 121.0 . . ?
C61' N61 C62' 125.7(7) . . ?
C61 N61 C63 117.8(9) . . ?
C62' N61 C63 152.8(10) . . ?
C61' N61 C62 162.8(8) . . ?
C61 N61 C62 119.8(7) . . ?
C63 N61 C62 120.0(9) . . ?
C61' N61 C63' 116.3(8) . . ?
C62' N61 C63' 117.8(8) . . ?
N61 C62 H62A 109.5 . . ?
N61 C62 H62B 109.5 . . ?
N61 C62 H62C 109.5 . . ?
N61 C63 H63A 109.5 . . ?
N61 C63 H63B 109.5 . . ?
N61 C63 H63C 109.5 . . ?
N11 C13' H13D 109.5 . . ?
N11 C13' H13E 109.5 . . ?
H13D C13' H13E 109.5 . . ?
N11 C13' H13F 109.5 . . ?
H13D C13' H13F 109.5 . . ?
H13E C13' H13F 109.5 . . ?
N61 C61' O6 112.7(9) . . ?
N61 C61' H61' 123.6 . . ?
O6 C61' H61' 123.6 . . ?
N61 C62' H62D 109.5 . . ?
N61 C62' H62E 109.5 . . ?
H62D C62' H62E 109.5 . . ?
N61 C62' H62F 109.5 . . ?
H62D C62' H62F 109.5 . . ?
H62E C62' H62F 109.5 . . ?
N61 C63' H63D 109.5 . . ?
N61 C63' H63E 109.5 . . ?
H63D C63' H63E 109.5 . . ?
N61 C63' H63F 109.5 . . ?
H63D C63' H63F 109.5 . . ?
H63E C63' H63F 109.5 . . ?
C31 O3 La1 142.7(8) . . ?
N31 C32 H32A 109.5 . . ?
N31 C32 H32B 109.5 . . ?
H32A C32 H32B 109.5 . . ?
N31 C32 H32C 109.5 . . ?
H32A C32 H32C 109.5 . . ?
H32B C32 H32C 109.5 . . ?
N31 C33 H33A 109.5 . . ?
N31 C33 H33B 109.5 . . ?
H33A C33 H33B 109.5 . . ?
N31 C33 H33C 109.5 . . ?
H33A C33 H33C 109.5 . . ?
H33B C33 H33C 109.5 . . ?
O3 C31 N31 146.5(17) . . ?
O3 C31 H31 106.7 . . ?
N31 C31 H31 106.7 . . ?

loop_
_geom_bond_atom_site_label_1
_geom_bond_atom_site_label_2
_geom_bond_distance
_geom_bond_site_symmetry_2
_geom_bond_publ_flag
La1 O2 2.438(5) . ?
La1 O2 2.438(5) 2_656 ?
La1 O3 2.499(5) . ?
La1 O3 2.499(5) 2_656 ?
La1 O1 2.515(3) . ?
La1 O1 2.515(3) 2_656 ?
La1 N1 2.580(5) 2_656 ?
La1 N1 2.580(5) . ?
La2 O5 2.460(4) . ?
La2 O5 2.460(4) 2_556 ?
La2 O6 2.472(5) . ?
La2 O6 2.472(5) 2_556 ?
La2 O4 2.493(3) 2_556 ?
La2 O4 2.493(3) . ?
La2 N4 2.663(4) . ?
La2 N4 2.663(4) 2_556 ?
Fe1 C1 1.924(6) 3_666 ?
Fe1 C1 1.924(6) . ?
Fe1 C2 1.954(6) . ?
Fe1 C2 1.954(6) 3_666 ?
Fe1 C3 1.960(7) 3_666 ?
Fe1 C3 1.960(7) . ?
Fe2 C4 1.942(5) 3_556 ?
Fe2 C4 1.942(5) . ?
Fe2 C5 1.952(5) . ?
Fe2 C5 1.952(5) 3_556 ?
Fe2 C6 1.955(5) 3_556 ?
Fe2 C6 1.955(5) . ?
C1 N1 1.153(7) . ?
C2 N2 1.151(7) . ?
C3 N3 1.139(8) . ?
C4 N4 1.149(6) . ?
C5 N5 1.158(6) . ?
C6 N6 1.153(6) . ?
O1 C11 1.247(6) . ?
C11 N11 1.301(7) . ?
C11 H11 0.9500 . ?
N11 C13 1.46(3) . ?
N11 C12 1.462(7) . ?
N11 C13' 1.52(3) . ?
C12 H12A 0.9800 . ?
C12 H12B 0.9800 . ?
C12 H12C 0.9800 . ?
C13 H13A 0.9800 . ?
C13 H13B 0.9800 . ?
C13 H13C 0.9800 . ?
O2 C21 1.239(9) . ?
C21 N21 1.349(8) . ?
C21 H21 0.9500 . ?
N21 C23 1.415(10) . ?
N21 C22 1.443(8) . ?
C22 H22A 0.9800 . ?
C22 H22B 0.9800 . ?
C22 H22C 0.9800 . ?
C23 H23A 0.9800 . ?
C23 H23B 0.9800 . ?
C23 H23C 0.9800 . ?
N31 C31 1.292(9) . ?
N31 C32 1.403(9) . ?
N31 C33 1.452(10) . ?
O4 C41 1.250(6) . ?
C41 N41 1.303(7) . ?
C41 H41 0.9500 . ?
N41 C42 1.449(7) . ?
N41 C43 1.461(6) . ?
C42 H42A 0.9800 . ?
C42 H42B 0.9800 . ?
C42 H42C 0.9800 . ?
C43 H43A 0.9800 . ?
C43 H43B 0.9800 . ?
C43 H43C 0.9800 . ?
O5 C51 1.250(6) . ?
C51 N51 1.314(6) . ?
C51 H51 0.9500 . ?
N51 C52 1.452(6) . ?
N51 C53 1.457(6) . ?
C52 H52A 0.9800 . ?
C52 H52B 0.9800 . ?
C52 H52C 0.9800 . ?
C53 H53A 0.9800 . ?
C53 H53B 0.9800 . ?
C53 H53C 0.9800 . ?
O6 C61 1.276(10) . ?
O6 C61' 1.380(11) . ?
C61 N61 1.356(10) . ?
C61 H61 0.9500 . ?
N61 C61' 1.330(11) . ?
N61 C62' 1.388(11) . ?
N61 C63 1.419(18) . ?
N61 C62 1.443(11) . ?
N61 C63' 1.504(15) . ?
C62 H62A 0.9800 . ?
C62 H62B 0.9800 . ?
C62 H62C 0.9800 . ?
C63 H63A 0.9800 . ?
C63 H63B 0.9800 . ?
C63 H63C 0.9800 . ?
C13' H13D 0.9800 . ?
C13' H13E 0.9800 . ?
C13' H13F 0.9800 . ?
C61' H61' 0.9500 . ?
C62' H62D 0.9800 . ?
C62' H62E 0.9800 . ?
C62' H62F 0.9800 . ?
C63' H63D 0.9800 . ?
C63' H63E 0.9800 . ?
C63' H63F 0.9800 . ?
O3 C31 1.042(12) . ?
C32 H32A 0.9800 . ?
C32 H32B 0.9800 . ?
C32 H32C 0.9800 . ?
C33 H33A 0.9800 . ?
C33 H33B 0.9800 . ?
C33 H33C 0.9800 . ?
C31 H31 0.9500 . ?
